data_2226884
loop_
_publ_author_name
'John, Peter'
'\,Sahin, Onur'
'Khan, Islam Ullah'
'Ahmad, Waqar'
'B\"uy\"ukg\"ung\"or, Orhan'

_publ_section_title
;
 Methyl 2-benzenesulfonamidobenzoate
;
_journal_coeditor_code HB5518
_journal_issue 8
_journal_name_full 'Acta Crystallographica Section E'
_journal_page_first o1956
_journal_paper_doi 10.1107/S1600536810025298
_journal_volume 66
_journal_year 2010
_chemical_formula_iupac 'C14 H13 N O4 S'
_chemical_formula_moiety 'C14 H13 N O4 S'
_chemical_formula_sum 'C14 H13 N O4 S'
_chemical_formula_weight 291.31
_chemical_name_systematic
;
Methyl 2-benzenesulfonamidobenzoate
;
_space_group_IT_number 2
_symmetry_cell_setting triclinic
_symmetry_space_group_name_Hall '-P 1'
_symmetry_space_group_name_H-M 'P -1'
_atom_sites_solution_hydrogens geom
_atom_sites_solution_primary direct
_atom_sites_solution_secondary difmap
_cell_angle_alpha 84.483(5)
_cell_angle_beta 80.663(5)
_cell_angle_gamma 66.674(4)
_cell_formula_units_Z 2
_cell_length_a 8.341(5)
_cell_length_b 9.115(3)
_cell_length_c 10.000(5)
_cell_measurement_reflns_used 4237
_cell_measurement_temperature 296
_cell_measurement_theta_max 26.03
_cell_measurement_theta_min 2.43
_cell_volume 688.5(6)
_computing_cell_refinement 'SAINT (Bruker, 2007)'
_computing_data_collection 'APEX2 (Bruker, 2007)'
_computing_data_reduction 'SAINT (Bruker, 2007)'
_computing_molecular_graphics 'ORTEP-3 (Farrugia, 1997)'
_computing_publication_material 'WinGX (Farrugia, 1999)'
_computing_structure_refinement 'SHELXL97 (Sheldrick, 2008)'
_computing_structure_solution 'SHELXS97 (Sheldrick, 2008)'
_diffrn_ambient_temperature 296
_diffrn_measured_fraction_theta_full 0.992
_diffrn_measured_fraction_theta_max 0.992
_diffrn_measurement_device_type 'Bruker APEXII CCD'
_diffrn_measurement_method 'phi and omega scans'
_diffrn_radiation_monochromator graphite
_diffrn_radiation_source 'fine-focus sealed tube'
_diffrn_radiation_type MoK\a
_diffrn_radiation_wavelength 0.71073
_diffrn_reflns_av_R_equivalents 0.0301
_diffrn_reflns_av_sigmaI/netI 0.0323
_diffrn_reflns_limit_h_max 10
_diffrn_reflns_limit_h_min -11
_diffrn_reflns_limit_k_max 9
_diffrn_reflns_limit_k_min -12
_diffrn_reflns_limit_l_max 12
_diffrn_reflns_limit_l_min -13
_diffrn_reflns_number 12401
_diffrn_reflns_theta_full 28.31
_diffrn_reflns_theta_max 28.31
_diffrn_reflns_theta_min 2.07
_exptl_absorpt_coefficient_mu 0.247
_exptl_absorpt_correction_T_max 0.99
_exptl_absorpt_correction_T_min 0.88
_exptl_absorpt_correction_type multi-scan
_exptl_absorpt_process_details '(SADABS; Bruker, 2007)'
_exptl_crystal_colour colourless
_exptl_crystal_density_diffrn 1.405
_exptl_crystal_density_method 'not measured'
_exptl_crystal_description Block
_exptl_crystal_F_000 304
_exptl_crystal_size_max 0.18
_exptl_crystal_size_mid 0.10
_exptl_crystal_size_min 0.07
_refine_diff_density_max 0.586
_refine_diff_density_min -0.585
_refine_ls_extinction_method none
_refine_ls_goodness_of_fit_ref 1.149
_refine_ls_hydrogen_treatment constr
_refine_ls_matrix_type full
_refine_ls_number_parameters 182
_refine_ls_number_reflns 3387
_refine_ls_number_restraints 0
_refine_ls_restrained_S_all 1.149
_refine_ls_R_factor_all 0.0745
_refine_ls_R_factor_gt 0.0434
_refine_ls_shift/su_max 0.000
_refine_ls_shift/su_mean 0.000
_refine_ls_structure_factor_coef Fsqd
_refine_ls_weighting_details 'calc w=1/[\s^2^(Fo^2^)+(0.1024P)^2^+0.0155P] where P=(Fo^2^+2Fc^2^)/3'
_refine_ls_weighting_scheme calc
_refine_ls_wR_factor_gt 0.1325
_refine_ls_wR_factor_ref 0.1738
_reflns_number_gt 2495
_reflns_number_total 3387
_reflns_threshold_expression I>2\s(I)
_cod_data_source_file hb5518.cif
_cod_data_source_block I
_cod_original_cell_volume 688.5(7)
_cod_database_code 2226884
_cod_database_fobs_code 2226884

loop_
_symmetry_equiv_pos_as_xyz
'x, y, z'
'-x, -y, -z'

loop_
_atom_site_type_symbol
_atom_site_label
_atom_site_fract_x
_atom_site_fract_y
_atom_site_fract_z
_atom_site_U_iso_or_equiv
_atom_site_adp_type
_atom_site_calc_flag
_atom_site_refinement_flags
_atom_site_occupancy
_atom_site_disorder_assembly
_atom_site_disorder_group
C C1 -0.1640(3) 0.3379(2) 0.3275(2) 0.0414(4) Uani d . 1 . .
C C2 -0.2674(3) 0.2666(3) 0.4062(2) 0.0515(5) Uani d . 1 . .
H H2 -0.2178 0.1809 0.4653 0.062 Uiso calc R 1 . .
C C3 -0.4445(3) 0.3239(3) 0.3958(3) 0.0590(6) Uani d . 1 . .
H H3 -0.5150 0.2763 0.4479 0.071 Uiso calc R 1 . .
C C4 -0.5176(3) 0.4511(3) 0.3090(3) 0.0616(6) Uani d . 1 . .
H H4 -0.6373 0.4889 0.3023 0.074 Uiso calc R 1 . .
C C5 -0.4141(3) 0.5228(3) 0.2317(3) 0.0613(6) Uani d . 1 . .
H H5 -0.4642 0.6093 0.1735 0.074 Uiso calc R 1 . .
C C6 -0.2376(3) 0.4666(2) 0.2406(2) 0.0510(5) Uani d . 1 . .
H H6 -0.1675 0.5148 0.1886 0.061 Uiso calc R 1 . .
C C7 0.1571(2) 0.0199(2) 0.16147(19) 0.0399(4) Uani d . 1 . .
C C8 0.0860(3) -0.0706(2) 0.2535(2) 0.0477(5) Uani d . 1 . .
H H8 0.0362 -0.0344 0.3403 0.057 Uiso calc R 1 . .
C C9 0.0893(3) -0.2135(2) 0.2163(2) 0.0510(5) Uani d . 1 . .
H H9 0.0415 -0.2730 0.2785 0.061 Uiso calc R 1 . .
C C10 0.1620(3) -0.2690(3) 0.0889(3) 0.0550(6) Uani d . 1 . .
H H10 0.1649 -0.3662 0.0652 0.066 Uiso calc R 1 . .
C C11 0.2308(3) -0.1804(2) -0.0039(2) 0.0493(5) Uani d . 1 . .
H H11 0.2787 -0.2179 -0.0906 0.059 Uiso calc R 1 . .
C C12 0.2295(2) -0.0359(2) 0.0301(2) 0.0404(4) Uani d . 1 . .
C C13 0.2988(3) 0.0601(3) -0.0732(2) 0.0442(5) Uani d . 1 . .
C C14 0.4176(4) 0.0777(3) -0.3020(2) 0.0681(7) Uani d . 1 . .
H H20A 0.3188 0.1702 -0.3258 0.102 Uiso calc R 1 . .
H H20B 0.4699 0.0110 -0.3789 0.102 Uiso calc R 1 . .
H H20C 0.5032 0.1108 -0.2751 0.102 Uiso calc R 1 . .
N N1 0.1585(2) 0.1651(2) 0.19647(18) 0.0490(4) Uani d . 1 . .
H H1 0.2175 0.2063 0.1376 0.059 Uiso calc R 1 . .
O O1 0.1165(2) 0.3981(2) 0.31441(17) 0.0633(5) Uani d . 1 . .
O O2 0.1035(2) 0.1602(2) 0.44859(15) 0.0600(4) Uani d . 1 . .
O O3 0.3011(2) 0.1886(2) -0.05568(16) 0.0621(5) Uani d . 1 . .
O O4 0.3592(2) -0.0106(2) -0.19141(16) 0.0614(4) Uani d . 1 . .
S S1 0.06389(6) 0.26618(6) 0.33289(5) 0.0465(2) Uani d . 1 . .

loop_
_atom_site_aniso_label
_atom_site_aniso_U_11
_atom_site_aniso_U_22
_atom_site_aniso_U_33
_atom_site_aniso_U_12
_atom_site_aniso_U_13
_atom_site_aniso_U_23
C1 0.0432(10) 0.0414(9) 0.0435(10) -0.0214(8) -0.0027(8) -0.0023(8)
C2 0.0492(12) 0.0515(11) 0.0524(13) -0.0221(9) -0.0011(10) 0.0075(10)
C3 0.0478(12) 0.0580(13) 0.0740(16) -0.0288(10) 0.0046(11) -0.0002(12)
C4 0.0431(12) 0.0542(12) 0.0885(18) -0.0185(10) -0.0122(12) -0.0020(12)
C5 0.0570(14) 0.0441(11) 0.0837(18) -0.0190(10) -0.0209(13) 0.0100(11)
C6 0.0531(12) 0.0470(11) 0.0590(13) -0.0276(9) -0.0066(10) 0.0050(10)
C7 0.0346(9) 0.0435(9) 0.0400(10) -0.0146(8) -0.0072(8) 0.0077(8)
C8 0.0433(11) 0.0507(11) 0.0444(11) -0.0166(9) -0.0041(8) 0.0096(9)
C9 0.0491(12) 0.0477(11) 0.0574(13) -0.0231(9) -0.0103(10) 0.0166(9)
C10 0.0597(14) 0.0450(11) 0.0636(14) -0.0240(10) -0.0126(11) 0.0056(10)
C11 0.0524(12) 0.0479(11) 0.0469(12) -0.0188(9) -0.0077(9) 0.0010(9)
C12 0.0335(9) 0.0450(10) 0.0411(11) -0.0146(8) -0.0073(8) 0.0073(8)
C13 0.0383(10) 0.0541(11) 0.0403(11) -0.0198(9) -0.0042(8) 0.0044(9)
C14 0.0777(17) 0.0807(17) 0.0449(14) -0.0377(14) 0.0081(12) 0.0060(12)
N1 0.0516(10) 0.0531(10) 0.0453(10) -0.0284(8) 0.0055(8) 0.0004(8)
O1 0.0599(10) 0.0711(10) 0.0758(12) -0.0435(8) -0.0025(8) -0.0121(9)
O2 0.0555(9) 0.0795(11) 0.0438(9) -0.0240(8) -0.0135(7) 0.0058(8)
O3 0.0829(12) 0.0640(10) 0.0500(9) -0.0465(9) 0.0070(8) 0.0011(7)
O4 0.0775(11) 0.0636(9) 0.0425(9) -0.0333(8) 0.0086(7) -0.0021(7)
S1 0.0432(3) 0.0566(3) 0.0448(3) -0.0249(2) -0.0046(2) -0.0027(2)

loop_
_atom_type_symbol
_atom_type_description
_atom_type_scat_dispersion_real
_atom_type_scat_dispersion_imag
_atom_type_scat_source
C C 0.0033 0.0016 'International Tables Vol C Tables 4.2.6.8 and 6.1.1.4'
H H 0.0000 0.0000 'International Tables Vol C Tables 4.2.6.8 and 6.1.1.4'
N N 0.0061 0.0033 'International Tables Vol C Tables 4.2.6.8 and 6.1.1.4'
O O 0.0106 0.0060 'International Tables Vol C Tables 4.2.6.8 and 6.1.1.4'
S S 0.1246 0.1234 'International Tables Vol C Tables 4.2.6.8 and 6.1.1.4'

loop_
_geom_angle_atom_site_label_1
_geom_angle_atom_site_label_2
_geom_angle_atom_site_label_3
_geom_angle_site_symmetry_1
_geom_angle_site_symmetry_3
_geom_angle
_geom_angle_publ_flag
C2 C1 C6 . . 120.60(19) ?
C2 C1 S1 . . 121.10(17) ?
C6 C1 S1 . . 118.29(15) ?
C3 C2 C1 . . 119.1(2) ?
C3 C2 H2 . . 120.4 ?
C1 C2 H2 . . 120.4 ?
C4 C3 C2 . . 120.4(2) ?
C4 C3 H3 . . 119.8 ?
C2 C3 H3 . . 119.8 ?
C3 C4 C5 . . 120.2(2) ?
C3 C4 H4 . . 119.9 ?
C5 C4 H4 . . 119.9 ?
C6 C5 C4 . . 120.0(2) ?
C6 C5 H5 . . 120.0 ?
C4 C5 H5 . . 120.0 ?
C5 C6 C1 . . 119.7(2) ?
C5 C6 H6 . . 120.2 ?
C1 C6 H6 . . 120.2 ?
C8 C7 N1 . . 121.83(18) ?
C8 C7 C12 . . 118.94(19) ?
N1 C7 C12 . . 119.23(17) ?
C9 C8 C7 . . 120.3(2) ?
C9 C8 H8 . . 119.9 ?
C7 C8 H8 . . 119.9 ?
C10 C9 C8 . . 120.8(2) ?
C10 C9 H9 . . 119.6 ?
C8 C9 H9 . . 119.6 ?
C9 C10 C11 . . 119.8(2) ?
C9 C10 H10 . . 120.1 ?
C11 C10 H10 . . 120.1 ?
C10 C11 C12 . . 120.9(2) ?
C10 C11 H11 . . 119.6 ?
C12 C11 H11 . . 119.6 ?
C11 C12 C7 . . 119.29(18) ?
C11 C12 C13 . . 119.84(19) ?
C7 C12 C13 . . 120.84(18) ?
O3 C13 O4 . . 122.3(2) ?
O3 C13 C12 . . 125.49(19) ?
O4 C13 C12 . . 112.25(18) ?
O4 C14 H20A . . 109.5 ?
O4 C14 H20B . . 109.5 ?
H20A C14 H20B . . 109.5 ?
O4 C14 H20C . . 109.5 ?
H20A C14 H20C . . 109.5 ?
H20B C14 H20C . . 109.5 ?
C7 N1 S1 . . 129.02(15) ?
C7 N1 H1 . . 115.5 ?
S1 N1 H1 . . 115.5 ?
C13 O4 C14 . . 116.87(18) ?
O1 S1 O2 . . 120.11(11) n
O1 S1 N1 . . 103.89(10) ?
O2 S1 N1 . . 108.85(10) ?
O1 S1 C1 . . 108.53(10) ?
O2 S1 C1 . . 108.40(10) ?
N1 S1 C1 . . 106.20(9) ?

loop_
_geom_bond_atom_site_label_1
_geom_bond_atom_site_label_2
_geom_bond_site_symmetry_2
_geom_bond_distance
_geom_bond_publ_flag
C1 C2 . 1.382(3) ?
C1 C6 . 1.383(3) ?
C1 S1 . 1.757(2) ?
C2 C3 . 1.376(3) ?
C2 H2 . 0.9300 ?
C3 C4 . 1.374(3) ?
C3 H3 . 0.9300 ?
C4 C5 . 1.380(3) ?
C4 H4 . 0.9300 ?
C5 C6 . 1.369(3) ?
C5 H5 . 0.9300 ?
C6 H6 . 0.9300 ?
C7 C8 . 1.395(3) ?
C7 N1 . 1.406(3) ?
C7 C12 . 1.406(3) ?
C8 C9 . 1.377(3) ?
C8 H8 . 0.9300 ?
C9 C10 . 1.371(3) ?
C9 H9 . 0.9300 ?
C10 C11 . 1.375(3) ?
C10 H10 . 0.9300 ?
C11 C12 . 1.387(3) ?
C11 H11 . 0.9300 ?
C12 C13 . 1.483(3) ?
C13 O3 . 1.210(3) n
C13 O4 . 1.327(3) ?
C14 O4 . 1.440(3) ?
C14 H20A . 0.9600 ?
C14 H20B . 0.9600 ?
C14 H20C . 0.9600 ?
N1 S1 . 1.6276(18) ?
N1 H1 . 0.8600 ?
O1 S1 . 1.4215(17) n
O2 S1 . 1.4275(17) n

loop_
_geom_hbond_atom_site_label_D
_geom_hbond_atom_site_label_H
_geom_hbond_atom_site_label_A
_geom_hbond_site_symmetry_A
_geom_hbond_distance_DH
_geom_hbond_distance_HA
_geom_hbond_distance_DA
_geom_hbond_angle_DHA
C8 H8 O2 . 0.93 2.45 3.062(3) 124
N1 H1 O3 . 0.86 1.94 2.635(3) 136
C8 H8 O2 2_556 0.93 2.63 3.326(3) 132
C4 H4 O1 1_455 0.93 2.48 3.265(3) 142

loop_
_geom_torsion_atom_site_label_1
_geom_torsion_atom_site_label_2
_geom_torsion_atom_site_label_3
_geom_torsion_atom_site_label_4
_geom_torsion_site_symmetry_1
_geom_torsion_site_symmetry_2
_geom_torsion_site_symmetry_3
_geom_torsion_site_symmetry_4
_geom_torsion
_geom_torsion_publ_flag
C6 C1 C2 C3 . . . . 0.8(3) ?
S1 C1 C2 C3 . . . . -178.17(16) ?
C1 C2 C3 C4 . . . . -0.4(3) ?
C2 C3 C4 C5 . . . . -0.2(4) ?
C3 C4 C5 C6 . . . . 0.5(4) ?
C4 C5 C6 C1 . . . . 0.0(3) ?
C2 C1 C6 C5 . . . . -0.6(3) ?
S1 C1 C6 C5 . . . . 178.41(17) ?
N1 C7 C8 C9 . . . . -179.05(18) ?
C12 C7 C8 C9 . . . . 0.9(3) ?
C7 C8 C9 C10 . . . . 0.0(3) ?
C8 C9 C10 C11 . . . . -0.8(3) ?
C9 C10 C11 C12 . . . . 0.8(3) ?
C10 C11 C12 C7 . . . . 0.1(3) ?
C10 C11 C12 C13 . . . . -177.87(19) ?
C8 C7 C12 C11 . . . . -0.9(3) ?
N1 C7 C12 C11 . . . . 179.00(17) ?
C8 C7 C12 C13 . . . . 177.03(18) ?
N1 C7 C12 C13 . . . . -3.0(3) ?
C11 C12 C13 O3 . . . . 178.5(2) ?
C7 C12 C13 O3 . . . . 0.5(3) ?
C11 C12 C13 O4 . . . . -1.0(3) ?
C7 C12 C13 O4 . . . . -179.01(17) ?
C8 C7 N1 S1 . . . . -8.2(3) ?
C12 C7 N1 S1 . . . . 171.85(15) ?
O3 C13 O4 C14 . . . . -4.0(3) ?
C12 C13 O4 C14 . . . . 175.53(19) ?
C7 N1 S1 O1 . . . . 177.77(18) ?
C7 N1 S1 O2 . . . . 48.7(2) ?
C7 N1 S1 C1 . . . . -67.8(2) y
C2 C1 S1 O1 . . . . -145.97(17) ?
C6 C1 S1 O1 . . . . 35.01(19) ?
C2 C1 S1 O2 . . . . -14.0(2) ?
C6 C1 S1 O2 . . . . 167.02(16) ?
C2 C1 S1 N1 . . . . 102.86(19) ?
C6 C1 S1 N1 . . . . -76.16(18) ?

loop_
_cod_related_entry_id
_cod_related_entry_database
_cod_related_entry_code
1 ChemSpider 308036
